data_2212671
loop_
_publ_author_name
'Zheng, Ai-Hua'
'Long, Ji-Yin'
'Zeng, Xiao-Hua'
'Wang, Hong-Mei'

_publ_section_title
2-(2,4-Dichloro-6-methylphenoxy)-3-isopropyl-5,6,7,8-tetrahydrobenzothieno[2,3-<i>d</i>]pyrimidin-4(3<i>H</i>)-one
_journal_coeditor_code RZ2107
_journal_issue 3
_journal_name_full 'Acta Crystallographica Section E'
_journal_page_first o1142
_journal_page_last o1144
_journal_paper_doi 10.1107/S1600536807004709
_journal_volume 63
_journal_year 2007
_chemical_formula_iupac 'C20 H20 Cl2 N2 O2 S'
_chemical_formula_moiety 'C20 H20 Cl2 N2 O2 S'
_chemical_formula_sum 'C20 H20 Cl2 N2 O2 S'
_chemical_formula_weight 423.34
_chemical_name_systematic
;
2-(2,4-Dichloro-6-methylphenoxy)-3-isopropyl-5,6,7,8-
tetrahydrobenzothieno[2,3-d]pyrimidin-4(3H)-one
;
_space_group_IT_number 14
_symmetry_cell_setting monoclinic
_symmetry_space_group_name_Hall '-P 2ybc'
_symmetry_space_group_name_H-M 'P 1 21/c 1'
_atom_sites_solution_hydrogens geom
_atom_sites_solution_primary direct
_atom_sites_solution_secondary difmap
_audit_creation_method SHELXL-97
_cell_angle_alpha 90.00
_cell_angle_beta 100.954(2)
_cell_angle_gamma 90.00
_cell_formula_units_Z 4
_cell_length_a 8.3028(8)
_cell_length_b 18.0664(17)
_cell_length_c 13.7999(13)
_cell_measurement_reflns_used 3929
_cell_measurement_temperature 292(2)
_cell_measurement_theta_max 18.40
_cell_measurement_theta_min 3.20
_cell_volume 2032.3(3)
_computing_cell_refinement 'SAINT (Bruker, 2001)'
_computing_data_collection 'SMART (Bruker, 2001)'
_computing_data_reduction SAINT
_computing_molecular_graphics 'PLATON (Spek, 2003)'
_computing_publication_material 'SHELXTL (Sheldrick, 2001)'
_computing_structure_refinement 'SHELXL97 (Sheldrick, 1997)'
_computing_structure_solution 'SHELXS97 (Sheldrick, 1997)'
_diffrn_ambient_temperature 292(2)
_diffrn_measured_fraction_theta_full 0.991
_diffrn_measured_fraction_theta_max 0.991
_diffrn_measurement_device_type 'Bruker SMART CCD area-detector'
_diffrn_measurement_method '\f and \w'
_diffrn_radiation_monochromator graphite
_diffrn_radiation_source 'fine-focus sealed tube'
_diffrn_radiation_type MoK\a
_diffrn_radiation_wavelength 0.71073
_diffrn_reflns_av_R_equivalents 0.0581
_diffrn_reflns_av_sigmaI/netI 0.0426
_diffrn_reflns_limit_h_max 10
_diffrn_reflns_limit_h_min -10
_diffrn_reflns_limit_k_max 22
_diffrn_reflns_limit_k_min -13
_diffrn_reflns_limit_l_max 16
_diffrn_reflns_limit_l_min -16
_diffrn_reflns_number 10647
_diffrn_reflns_theta_full 26.00
_diffrn_reflns_theta_max 26.00
_diffrn_reflns_theta_min 1.88
_diffrn_standards_decay_% 0
_diffrn_standards_number 0
_exptl_absorpt_coefficient_mu 0.440
_exptl_absorpt_correction_type none
_exptl_crystal_colour colourless
_exptl_crystal_density_diffrn 1.384
_exptl_crystal_density_method 'not measured'
_exptl_crystal_description block
_exptl_crystal_F_000 880
_exptl_crystal_size_max 0.20
_exptl_crystal_size_mid 0.20
_exptl_crystal_size_min 0.10
_refine_diff_density_max 0.317
_refine_diff_density_min -0.210
_refine_ls_extinction_method none
_refine_ls_goodness_of_fit_ref 1.037
_refine_ls_hydrogen_treatment constr
_refine_ls_matrix_type full
_refine_ls_number_parameters 286
_refine_ls_number_reflns 3951
_refine_ls_number_restraints 9
_refine_ls_restrained_S_all 1.042
_refine_ls_R_factor_all 0.0610
_refine_ls_R_factor_gt 0.0465
_refine_ls_shift/su_max 0.001
_refine_ls_shift/su_mean 0.000
_refine_ls_structure_factor_coef Fsqd
_refine_ls_weighting_details 'calc w=1/[\s^2^(Fo^2^)+(0.0825P)^2^] where P=(Fo^2^+2Fc^2^)/3'
_refine_ls_weighting_scheme calc
_refine_ls_wR_factor_gt 0.1316
_refine_ls_wR_factor_ref 0.1393
_reflns_number_gt 2957
_reflns_number_total 3951
_reflns_threshold_expression I>2\s(I)
_cod_data_source_file rz2107.cif
_cod_data_source_block I
_cod_depositor_comments
;
The following automatic conversions were performed:
'_symmetry_cell_setting' value 'Monoclinic' changed to 'monoclinic'
according to '/home/saulius/struct/CIF-dictionaries/cif_core.dic'
dictionary named 'cif_core.dic' version 2.4.1 from 2010-06-29.

Automatic conversion script
Id: cif_fix_enum 1527 2010-12-29 10:47:43Z saulius 

The following automatic conversions were performed:

'_symmetry_cell_setting' value 'Monoclinic' changed to 'monoclinic'
according to /home/saulius/struct/CIF-dictionaries/cif_core.dic
dictionary named 'cif_core.dic' version 2.4.1 from 2010-06-29.

Automatic conversion script
Id: cif_fix_values 1715 2011-07-08 13:25:40Z adriana 
;
_cod_original_sg_symbol_H-M 'P 21/c'
_cod_database_code 2212671
_cod_database_fobs_code 2212671

loop_
_symmetry_equiv_pos_as_xyz
'x, y, z'
'-x, y+1/2, -z+1/2'
'-x, -y, -z'
'x, -y-1/2, z-1/2'

loop_
_atom_site_type_symbol
_atom_site_label
_atom_site_fract_x
_atom_site_fract_y
_atom_site_fract_z
_atom_site_U_iso_or_equiv
_atom_site_adp_type
_atom_site_calc_flag
_atom_site_refinement_flags
_atom_site_occupancy
_atom_site_disorder_assembly
_atom_site_disorder_group
C C1 0.2447(3) 0.50362(11) 0.54295(16) 0.0497(5) Uani d . 1 B .
C C2 0.2669(3) 0.58291(12) 0.57537(18) 0.0662(6) Uani d . 1 . .
H H2A 0.3773 0.5899 0.6126 0.079 Uiso calc PR 0.58 A 1
H H2B 0.1906 0.5946 0.6184 0.079 Uiso calc PR 0.58 A 1
H H2C 0.3527 0.5852 0.6338 0.079 Uiso d PR 0.42 A 2
H H2D 0.1659 0.5995 0.5939 0.079 Uiso d PR 0.42 A 2
C C3 0.2382(9) 0.6348(5) 0.4879(10) 0.070(2) Uani d P 0.58 B 1
H H3A 0.2782 0.6837 0.5089 0.084 Uiso calc PR 0.58 B 1
H H3B 0.1214 0.6385 0.4618 0.084 Uiso calc PR 0.58 B 1
C C4 0.3271(7) 0.6066(4) 0.4063(6) 0.0688(16) Uani d P 0.58 B 1
H H4A 0.3181 0.6432 0.3542 0.083 Uiso calc PR 0.58 B 1
H H4B 0.4426 0.5993 0.4336 0.083 Uiso calc PR 0.58 B 1
C C3' 0.3150(15) 0.6330(9) 0.4966(15) 0.091(4) Uani d P 0.42 B 2
H H3C 0.2884 0.6838 0.5103 0.109 Uiso calc PR 0.42 B 2
H H3D 0.4328 0.6302 0.5009 0.109 Uiso calc PR 0.42 B 2
C C4' 0.2340(14) 0.6145(5) 0.3957(8) 0.083(2) Uani d P 0.42 B 2
H H4C 0.2771 0.6467 0.3505 0.099 Uiso calc PR 0.42 B 2
H H4D 0.1179 0.6251 0.3889 0.099 Uiso calc PR 0.42 B 2
C C5 0.2531(4) 0.53510(14) 0.36470(19) 0.0728(7) Uani d . 1 . .
H H5A 0.3214 0.5130 0.3227 0.087 Uiso calc PR 0.58 B 1
H H5B 0.1452 0.5440 0.3251 0.087 Uiso calc PR 0.58 B 1
H H5C 0.1700 0.5227 0.3076 0.087 Uiso d PR 0.42 B 2
H H5D 0.3598 0.5299 0.3465 0.087 Uiso d PR 0.42 B 2
C C6 0.2398(3) 0.48351(12) 0.44840(16) 0.0548(5) Uani d . 1 B .
C C7 0.2189(2) 0.37461(11) 0.55412(15) 0.0458(5) Uani d . 1 B .
C C8 0.2304(2) 0.44068(10) 0.60504(15) 0.0460(5) Uani d . 1 . .
C C9 0.2265(3) 0.43900(11) 0.70805(16) 0.0543(5) Uani d . 1 B .
C C10 0.2077(3) 0.30659(10) 0.68632(14) 0.0463(5) Uani d . 1 B .
C C11 0.2071(5) 0.35961(14) 0.85463(19) 0.0849(9) Uani d . 1 B .
H H11 0.2147 0.4101 0.8810 0.102 Uiso calc R 1 . .
C C12 0.0424(5) 0.3296(2) 0.8686(2) 0.1119(12) Uani d . 1 . .
H H12A -0.0437 0.3609 0.8348 0.168 Uiso calc R 1 . .
H H12B 0.0387 0.3285 0.9377 0.168 Uiso calc R 1 . .
H H12C 0.0280 0.2804 0.8421 0.168 Uiso calc R 1 . .
C C13 0.3523(5) 0.31787(17) 0.91195(19) 0.1010(11) Uani d . 1 . .
H H13A 0.3578 0.3254 0.9814 0.152 Uiso calc R 1 . .
H H13B 0.4514 0.3357 0.8937 0.152 Uiso calc R 1 . .
H H13C 0.3401 0.2660 0.8971 0.152 Uiso calc R 1 . .
C C14 0.2261(3) 0.17591(10) 0.68826(14) 0.0448(5) Uani d . 1 B .
C C15 0.3834(3) 0.15358(11) 0.68514(16) 0.0518(5) Uani d D 1 . .
C C16 0.4122(3) 0.08464(12) 0.64901(16) 0.0592(6) Uani d . 1 C .
H H16 0.5183 0.0689 0.6474 0.071 Uiso calc R 1 . .
C C17 0.2792(3) 0.03998(12) 0.61544(18) 0.0620(6) Uani d . 1 . .
C C18 0.1222(3) 0.06148(12) 0.61834(18) 0.0613(6) Uani d . 1 C .
H H18 0.0352 0.0296 0.5958 0.074 Uiso calc R 1 . .
C C19 0.0921(3) 0.13091(11) 0.65482(16) 0.0517(5) Uani d D 1 . .
Cl Cl1 0.31260(12) -0.04689(4) 0.56946(7) 0.1060(3) Uani d . 1 C .
Cl Cl2 0.5452(2) 0.21529(11) 0.72456(17) 0.0676(5) Uani d P 0.68 C 1
C C20 -0.0860(7) 0.1579(3) 0.6595(5) 0.0515(14) Uani d PD 0.68 C 1
H H20A -0.0889 0.1757 0.7247 0.077 Uiso calc PR 0.68 C 1
H H20B -0.1614 0.1174 0.6440 0.077 Uiso calc PR 0.68 C 1
H H20C -0.1168 0.1971 0.6126 0.077 Uiso calc PR 0.68 C 1
Cl Cl2' -0.0947(10) 0.1629(4) 0.6543(7) 0.157(3) Uani d P 0.32 C 2
C C20' 0.5340(17) 0.1964(8) 0.7336(13) 0.050(3) Uani d PDU 0.32 C 2
H H20D 0.5466 0.2393 0.6946 0.075 Uiso calc PR 0.32 C 2
H H20E 0.6292 0.1655 0.7385 0.075 Uiso calc PR 0.32 C 2
H H20F 0.5216 0.2117 0.7984 0.075 Uiso calc PR 0.32 C 2
N N1 0.2072(2) 0.30578(8) 0.59321(12) 0.0474(4) Uani d . 1 . .
N N2 0.2148(3) 0.36619(9) 0.74664(12) 0.0571(5) Uani d . 1 . .
O O1 0.2311(3) 0.49264(8) 0.76267(12) 0.0771(5) Uani d . 1 . .
O O2 0.19918(19) 0.24200(7) 0.73533(10) 0.0523(4) Uani d . 1 . .
S S1 0.21907(8) 0.38812(3) 0.43050(4) 0.0606(2) Uani d . 1 . .

loop_
_atom_site_aniso_label
_atom_site_aniso_U_11
_atom_site_aniso_U_22
_atom_site_aniso_U_33
_atom_site_aniso_U_12
_atom_site_aniso_U_13
_atom_site_aniso_U_23
C1 0.0513(11) 0.0435(11) 0.0547(12) 0.0014(9) 0.0110(9) 0.0041(9)
C2 0.0836(16) 0.0436(12) 0.0718(16) -0.0023(11) 0.0160(13) 0.0017(11)
C3 0.076(5) 0.041(3) 0.093(6) 0.003(4) 0.014(5) 0.018(3)
C4 0.065(3) 0.063(3) 0.079(4) -0.008(3) 0.014(3) 0.022(3)
C3' 0.103(9) 0.060(5) 0.103(8) -0.015(8) 0.004(10) 0.014(5)
C4' 0.106(7) 0.060(4) 0.081(6) -0.006(6) 0.015(6) 0.023(4)
C5 0.0895(18) 0.0679(16) 0.0623(15) -0.0036(14) 0.0178(13) 0.0196(12)
C6 0.0610(13) 0.0493(12) 0.0542(13) -0.0025(10) 0.0114(10) 0.0072(10)
C7 0.0541(11) 0.0421(11) 0.0423(11) 0.0014(9) 0.0122(9) 0.0005(8)
C8 0.0511(11) 0.0414(11) 0.0463(11) 0.0000(9) 0.0117(9) -0.0016(8)
C9 0.0720(14) 0.0396(11) 0.0532(13) -0.0001(10) 0.0168(10) -0.0046(9)
C10 0.0612(12) 0.0372(10) 0.0429(11) -0.0001(9) 0.0165(9) -0.0013(8)
C11 0.166(3) 0.0494(14) 0.0455(13) -0.0031(16) 0.0369(16) -0.0095(11)
C12 0.160(3) 0.115(3) 0.084(2) 0.033(2) 0.079(2) 0.0113(18)
C13 0.166(3) 0.080(2) 0.0472(15) -0.037(2) -0.0048(17) 0.0043(13)
C14 0.0630(13) 0.0347(10) 0.0402(10) 0.0012(9) 0.0188(9) 0.0032(8)
C15 0.0625(13) 0.0455(11) 0.0488(12) -0.0017(10) 0.0140(9) 0.0094(9)
C16 0.0690(14) 0.0510(13) 0.0617(14) 0.0127(11) 0.0230(11) 0.0094(10)
C17 0.0878(17) 0.0409(12) 0.0608(14) 0.0114(12) 0.0230(12) 0.0000(10)
C18 0.0763(15) 0.0434(12) 0.0644(14) -0.0068(11) 0.0141(11) -0.0069(10)
C19 0.0633(13) 0.0436(11) 0.0508(12) 0.0002(10) 0.0169(10) 0.0020(9)
Cl1 0.1323(7) 0.0547(4) 0.1368(8) 0.0152(4) 0.0403(6) -0.0281(4)
Cl2 0.0562(6) 0.0484(11) 0.0976(11) -0.0100(5) 0.0133(6) 0.0063(8)
C20 0.052(3) 0.039(2) 0.068(3) -0.022(2) 0.021(2) -0.020(2)
Cl2' 0.117(5) 0.171(6) 0.193(7) 0.022(4) 0.050(4) 0.007(5)
C20' 0.055(6) 0.020(6) 0.071(6) -0.015(3) 0.000(4) 0.028(4)
N1 0.0623(10) 0.0393(9) 0.0425(9) 0.0014(7) 0.0151(8) -0.0010(7)
N2 0.0932(14) 0.0414(10) 0.0400(9) -0.0006(9) 0.0215(9) -0.0030(7)
O1 0.1332(16) 0.0441(9) 0.0574(10) -0.0020(9) 0.0264(10) -0.0135(8)
O2 0.0802(10) 0.0379(7) 0.0438(7) 0.0005(7) 0.0241(7) 0.0003(6)
S1 0.0904(5) 0.0509(4) 0.0426(3) -0.0022(3) 0.0177(3) 0.0013(2)

loop_
_atom_type_symbol
_atom_type_description
_atom_type_scat_dispersion_real
_atom_type_scat_dispersion_imag
_atom_type_scat_source
C C 0.0033 0.0016 'International Tables Vol C Tables 4.2.6.8 and 6.1.1.4'
H H 0.0000 0.0000 'International Tables Vol C Tables 4.2.6.8 and 6.1.1.4'
N N 0.0061 0.0033 'International Tables Vol C Tables 4.2.6.8 and 6.1.1.4'
O O 0.0106 0.0060 'International Tables Vol C Tables 4.2.6.8 and 6.1.1.4'
S S 0.1246 0.1234 'International Tables Vol C Tables 4.2.6.8 and 6.1.1.4'
Cl Cl 0.1484 0.1585 'International Tables Vol C Tables 4.2.6.8 and 6.1.1.4'

loop_
_geom_angle_atom_site_label_1
_geom_angle_atom_site_label_2
_geom_angle_atom_site_label_3
_geom_angle
_geom_angle_publ_flag
C6 C1 C8 111.83(18) ?
C6 C1 C2 121.7(2) ?
C8 C1 C2 126.47(19) ?
C1 C2 C3 111.2(5) ?
C1 C2 C3' 112.8(7) ?
C1 C2 H2A 109.4 ?
C3 C2 H2A 109.4 ?
C3' C2 H2A 87.2 ?
C1 C2 H2B 109.4 ?
C3 C2 H2B 109.4 ?
C3' C2 H2B 126.7 ?
H2A C2 H2B 108.0 ?
C1 C2 H2C 108.5 ?
C3 C2 H2C 128.1 ?
C3' C2 H2C 108.5 ?
H2B C2 H2C 86.8 ?
C1 C2 H2D 108.1 ?
C3 C2 H2D 90.3 ?
C3' C2 H2D 111.2 ?
H2A C2 H2D 126.7 ?
H2C C2 H2D 107.6 ?
C2 C3 C4 110.7(6) ?
C2 C3 H3A 109.5 ?
C4 C3 H3A 109.5 ?
C2 C3 H3B 109.5 ?
C4 C3 H3B 109.5 ?
H3A C3 H3B 108.1 ?
C5 C4 C3 110.2(5) ?
C5 C4 H4A 109.6 ?
C3 C4 H4A 109.6 ?
C5 C4 H4B 109.6 ?
C3 C4 H4B 109.6 ?
H4A C4 H4B 108.1 ?
C4' C3' C2 113.9(10) ?
C4' C3' H3C 108.8 ?
C2 C3' H3C 108.8 ?
C4' C3' H3D 108.8 ?
C2 C3' H3D 108.8 ?
H3C C3' H3D 107.7 ?
C3' C4' C5 115.6(9) ?
C3' C4' H4C 108.4 ?
C5 C4' H4C 108.4 ?
C3' C4' H4D 108.4 ?
C5 C4' H4D 108.4 ?
H4C C4' H4D 107.4 ?
C4 C5 C6 108.9(3) ?
C6 C5 C4' 110.1(4) ?
C4 C5 H5A 109.9 ?
C6 C5 H5A 109.9 ?
C4' C5 H5A 131.5 ?
C4 C5 H5B 109.9 ?
C6 C5 H5B 109.9 ?
C4' C5 H5B 82.3 ?
H5A C5 H5B 108.3 ?
C4 C5 H5C 133.5 ?
C6 C5 H5C 109.6 ?
C4' C5 H5C 110.6 ?
H5A C5 H5C 80.0 ?
C4 C5 H5D 81.6 ?
C6 C5 H5D 110.0 ?
C4' C5 H5D 108.3 ?
H5B C5 H5D 131.4 ?
H5C C5 H5D 108.2 ?
C1 C6 C5 125.7(2) ?
C1 C6 S1 112.80(16) ?
C5 C6 S1 121.52(18) ?
N1 C7 C8 126.14(18) ?
N1 C7 S1 122.23(15) ?
C8 C7 S1 111.63(15) ?
C7 C8 C9 118.44(18) ?
C7 C8 C1 112.66(18) ?
C9 C8 C1 128.90(18) ?
O1 C9 C8 126.31(19) ?
O1 C9 N2 119.7(2) ?
C8 C9 N2 113.97(17) ?
N1 C10 N2 127.96(17) ?
N1 C10 O2 119.88(16) ?
N2 C10 O2 112.16(16) ?
N2 C11 C13 112.1(3) ?
N2 C11 C12 111.2(3) ?
C13 C11 C12 113.8(3) ?
N2 C11 H11 106.4 ?
C13 C11 H11 106.4 ?
C12 C11 H11 106.4 ?
C11 C12 H12A 109.5 ?
C11 C12 H12B 109.5 ?
H12A C12 H12B 109.5 ?
C11 C12 H12C 109.5 ?
H12A C12 H12C 109.5 ?
H12B C12 H12C 109.5 ?
C11 C13 H13A 109.5 ?
C11 C13 H13B 109.5 ?
H13A C13 H13B 109.5 ?
C11 C13 H13C 109.5 ?
H13A C13 H13C 109.5 ?
H13B C13 H13C 109.5 ?
C15 C14 C19 121.68(19) ?
C15 C14 O2 120.13(18) ?
C19 C14 O2 117.85(17) ?
C14 C15 C16 120.5(2) ?
C14 C15 C20' 123.1(9) ?
C16 C15 C20' 115.8(8) ?
C14 C15 Cl2 118.72(18) ?
C16 C15 Cl2 120.78(19) ?
C17 C16 C15 117.9(2) ?
C17 C16 H16 121.0 ?
C15 C16 H16 121.0 ?
C18 C17 C16 122.2(2) ?
C18 C17 Cl1 119.15(19) ?
C16 C17 Cl1 118.68(19) ?
C17 C18 C19 120.3(2) ?
C17 C18 H18 119.9 ?
C19 C18 H18 119.9 ?
C14 C19 C18 117.5(2) ?
C14 C19 C20 120.5(2) ?
C18 C19 C20 122.0(2) ?
C14 C19 Cl2' 119.4(3) ?
C18 C19 Cl2' 123.1(3) ?
C19 C20 H20A 109.5 ?
C19 C20 H20B 109.5 ?
C19 C20 H20C 109.5 ?
C15 C20' H20D 109.5 ?
C15 C20' H20E 109.5 ?
H20D C20' H20E 109.5 ?
C15 C20' H20F 109.5 ?
H20D C20' H20F 109.5 ?
H20E C20' H20F 109.5 ?
C10 N1 C7 113.44(16) ?
C10 N2 C9 120.03(17) ?
C10 N2 C11 122.62(17) ?
C9 N2 C11 117.34(17) ?
C10 O2 C14 118.35(14) ?
C7 S1 C6 91.05(10) yes

loop_
_geom_bond_atom_site_label_1
_geom_bond_atom_site_label_2
_geom_bond_distance
_geom_bond_publ_flag
C1 C6 1.348(3) yes
C1 C8 1.442(3) yes
C1 C2 1.501(3) ?
C2 C3 1.511(11) ?
C2 C3' 1.526(18) ?
C2 H2A 0.9700 ?
C2 H2B 0.9700 ?
C2 H2C 0.9700 ?
C2 H2D 0.9700 ?
C3 C4 1.545(15) ?
C3 H3A 0.9700 ?
C3 H3B 0.9700 ?
C4 C5 1.497(7) ?
C4 H4A 0.9700 ?
C4 H4B 0.9700 ?
C3' C4' 1.47(2) ?
C3' H3C 0.9700 ?
C3' H3D 0.9700 ?
C4' C5 1.513(10) ?
C4' H4C 0.9700 ?
C4' H4D 0.9700 ?
C5 C6 1.505(3) ?
C5 H5A 0.9700 ?
C5 H5B 0.9700 ?
C5 H5C 0.9700 ?
C5 H5D 0.9700 ?
C6 S1 1.745(2) yes
C7 N1 1.366(2) yes
C7 C8 1.379(3) yes
C7 S1 1.724(2) yes
C8 C9 1.428(3) yes
C9 O1 1.224(2) yes
C9 N2 1.429(3) yes
C10 N1 1.284(2) yes
C10 N2 1.355(2) yes
C10 O2 1.357(2) yes
C11 N2 1.508(3) ?
C11 C13 1.512(5) ?
C11 C12 1.517(5) ?
C11 H11 0.9800 ?
C12 H12A 0.9600 ?
C12 H12B 0.9600 ?
C12 H12C 0.9600 ?
C13 H13A 0.9600 ?
C13 H13B 0.9600 ?
C13 H13C 0.9600 ?
C14 C15 1.375(3) ?
C14 C19 1.384(3) ?
C14 O2 1.398(2) ?
C15 C16 1.379(3) ?
C15 C20' 1.513(6) ?
C15 Cl2 1.751(3) ?
C16 C17 1.375(3) ?
C16 H16 0.9300 ?
C17 C18 1.368(3) ?
C17 Cl1 1.735(2) ?
C18 C19 1.392(3) ?
C18 H18 0.9300 ?
C19 C20 1.570(6) ?
C19 Cl2' 1.654(8) ?
C20 H20A 0.9600 ?
C20 H20B 0.9600 ?
C20 H20C 0.9600 ?
C20' H20D 0.9600 ?
C20' H20E 0.9600 ?
C20' H20F 0.9600 ?

loop_
_geom_hbond_atom_site_label_D
_geom_hbond_atom_site_label_H
_geom_hbond_atom_site_label_A
_geom_hbond_site_symmetry_A
_geom_hbond_distance_DH
_geom_hbond_distance_HA
_geom_hbond_distance_DA
_geom_hbond_angle_DHA
_geom_hbond_publ_flag
C11 H11 O1 . 0.98 2.24 2.743(3) 111.0 yes
C12 H12C O2 . 0.96 2.34 2.914(3) 117.9 yes
C13 H13C O2 . 0.96 2.36 2.874(3) 113.3 yes
C16 H16 O1 2_646 0.93 2.60 3.413(3) 145.6 yes

loop_
_geom_torsion_atom_site_label_1
_geom_torsion_atom_site_label_2
_geom_torsion_atom_site_label_3
_geom_torsion_atom_site_label_4
_geom_torsion
_geom_torsion_publ_flag
C6 C1 C2 C3 14.7(4) ?
C8 C1 C2 C3 -167.0(4) ?
C6 C1 C2 C3' -11.0(6) ?
C8 C1 C2 C3' 167.3(5) ?
C1 C2 C3 C4 -45.6(7) ?
C3' C2 C3 C4 53(2) ?
C2 C3 C4 C5 65.8(8) ?
C1 C2 C3' C4' 37.6(13) ?
C3 C2 C3' C4' -53(2) ?
C2 C3' C4' C5 -54.3(16) ?
C3 C4 C5 C6 -49.0(6) ?
C3 C4 C5 C4' 48.5(9) ?
C3' C4' C5 C4 -53.2(10) ?
C3' C4' C5 C6 40.1(12) ?
C8 C1 C6 C5 -179.3(2) ?
C2 C1 C6 C5 -0.7(4) ?
C8 C1 C6 S1 -0.4(2) yes
C2 C1 C6 S1 178.22(18) ?
C4 C5 C6 C1 18.6(4) ?
C4' C5 C6 C1 -12.9(5) ?
C4 C5 C6 S1 -160.3(3) ?
C4' C5 C6 S1 168.2(5) ?
N1 C7 C8 C9 -1.5(3) ?
S1 C7 C8 C9 178.02(15) yes
N1 C7 C8 C1 178.73(19) ?
S1 C7 C8 C1 -1.8(2) yes
C6 C1 C8 C7 1.4(3) ?
C2 C1 C8 C7 -177.1(2) ?
C6 C1 C8 C9 -178.4(2) ?
C2 C1 C8 C9 3.1(4) ?
C7 C8 C9 O1 -178.0(2) ?
C1 C8 C9 O1 1.8(4) ?
C7 C8 C9 N2 1.5(3) ?
C1 C8 C9 N2 -178.7(2) ?
C19 C14 C15 C16 -0.6(3) ?
O2 C14 C15 C16 172.53(18) ?
C19 C14 C15 C20' -171.3(7) ?
O2 C14 C15 C20' 1.9(8) ?
C19 C14 C15 Cl2 177.59(17) ?
O2 C14 C15 Cl2 -9.3(3) ?
C14 C15 C16 C17 0.8(3) ?
C20' C15 C16 C17 172.1(7) ?
Cl2 C15 C16 C17 -177.35(19) ?
C15 C16 C17 C18 -1.0(3) ?
C15 C16 C17 Cl1 179.88(17) ?
C16 C17 C18 C19 0.9(4) ?
Cl1 C17 C18 C19 -179.96(18) ?
C15 C14 C19 C18 0.5(3) ?
O2 C14 C19 C18 -172.80(18) ?
C15 C14 C19 C20 179.9(3) ?
O2 C14 C19 C20 6.6(4) ?
C15 C14 C19 Cl2' -176.3(4) ?
O2 C14 C19 Cl2' 10.4(5) ?
C17 C18 C19 C14 -0.6(3) ?
C17 C18 C19 C20 180.0(4) ?
C17 C18 C19 Cl2' 176.1(4) ?
N2 C10 N1 C7 1.5(3) ?
O2 C10 N1 C7 -179.03(18) ?
C8 C7 N1 C10 0.0(3) ?
S1 C7 N1 C10 -179.47(15) ?
N1 C10 N2 C9 -1.3(4) ?
O2 C10 N2 C9 179.18(18) ?
N1 C10 N2 C11 177.3(2) ?
O2 C10 N2 C11 -2.2(3) ?
O1 C9 N2 C10 179.2(2) ?
C8 C9 N2 C10 -0.3(3) ?
O1 C9 N2 C11 0.6(4) ?
C8 C9 N2 C11 -179.0(2) ?
C13 C11 N2 C10 64.1(3) ?
C12 C11 N2 C10 -64.6(3) ?
C13 C11 N2 C9 -117.3(2) ?
C12 C11 N2 C9 114.0(3) ?
N1 C10 O2 C14 13.8(3) ?
N2 C10 O2 C14 -166.62(18) ?
C15 C14 O2 C10 79.3(2) ?
C19 C14 O2 C10 -107.3(2) ?
N1 C7 S1 C6 -179.16(18) ?
C8 C7 S1 C6 1.33(17) yes
C1 C6 S1 C7 -0.53(18) yes
C5 C6 S1 C7 178.5(2) ?
